data_7160139
loop_
_publ_author_name
'Barrera, Edson'
'Jerezano, Alberto V.'
'Reyes-Gonz&#xe1;lez, Ulises F'
'Mart&#xed;nez-L&#xf3;pez, Daniela'
'Escalante, Carlos H.'
'L&#xf3;pez, Julio'
'Mart&#xed;nez-Mora, Eder I'
'G&#xf3;mez-Garc&#xed;a, Omar'
'Andrade-Pav&#xf3;n, Dulce'
'Villa-Tanaca, Lourdes'
'Delgado, Francisco'
'Tamariz, Joaqu&#xed;n'

_publ_section_title
;
 (Dimethylamino)methylene hydantoins as building blocks in the synthesis
 of oxoaplysinopsins and parabanic acids with antifungal activity.
;
_journal_issue 40
_journal_name_full 'Organic &amp; biomolecular chemistry'
_journal_page_first 8144
_journal_page_last 8151
_journal_paper_doi 10.1039/d4ob01242a
_journal_volume 22
_journal_year 2024
_chemical_absolute_configuration syn
_chemical_compound_source 'Synthesis as described'
_chemical_formula_analytical 'C26 H20 Cl N3 O2'
_chemical_formula_iupac 'C26 H20 N3 O2 Cl'
_chemical_formula_moiety 'C26 H20 N3 O2 Cl'
_chemical_formula_structural 'C26 H20 N3 O2 Cl'
_chemical_formula_sum 'C26 H20 Cl N3 O2'
_chemical_formula_weight 441.9
_chemical_melting_point 487.15
_chemical_name_common oxo-aplisinopsyn
_chemical_name_systematic (S,E)-5-((1H-indol-3-yl)methylene)-3-(4-chlorophenyl)-1-(1-phenylethyl)imidazoli
_chemical_properties_physical Air-sensitive
_space_group_IT_number 19
_space_group_name_Hall 'P 2ac 2ab'
_space_group_name_H-M_alt 'P 21 21 21'
_symmetry_cell_setting orthorhombic
_symmetry_Int_Tables_number 19
_symmetry_space_group_name_Hall 'P 2ac 2ab'
_symmetry_space_group_name_H-M 'P 21 21 21'
_atom_sites_solution_hydrogens geom
_atom_sites_solution_primary dual
_atom_sites_solution_secondary dual
_audit_creation_date 2024-07-18T13:33:52-00:00
_audit_creation_method 'WinGX routine CIF_UPDATE'
_audit_update_record
;
2024-07-18 deposited with the CCDC.	2024-09-05 downloaded from the CCDC.
;
_cell_angle_alpha 90
_cell_angle_beta 90
_cell_angle_gamma 90
_cell_formula_units_Z 4
_cell_length_a 6.5034(4)
_cell_length_b 18.5739(13)
_cell_length_c 18.5540(10)
_cell_measurement_reflns_used 2088
_cell_measurement_temperature 293(2)
_cell_measurement_theta_max 20.6
_cell_measurement_theta_min 3.31
_cell_measurement_wavelength 0.71073
_cell_volume 2241.2(2)
_computing_cell_refinement 'CrysAlisPro, Agilent Technologies  Version 1.171.36.28'
_computing_data_collection 'CrysAlisPro, Agilent Technologies  Version 1.171.36.28'
_computing_data_reduction 'CrysAlisPro, Agilent Technologies  Version 1.171.36.28'
_computing_molecular_graphics 'ORTEP-3 for Windows (Farrugia, 2012)'
_computing_publication_material 'WinGX publication routines (Farrugia, 2012)'
_computing_structure_refinement 'SHELXL-2018/3 (Sheldrick, 2018)'
_computing_structure_solution 'SHELXT-2018/2 (Sheldrick, 2015)'
_diffrn_ambient_temperature 293(2)
_diffrn_detector CCD
_diffrn_detector_area_resol_mean 16.2257
_diffrn_measured_fraction_theta_full 0.996
_diffrn_measured_fraction_theta_max 0.907
_diffrn_measurement_device '\k-geometry diffractometer'
_diffrn_measurement_device_type 'Oxford Diffraction Sapphire 3 CCD'
_diffrn_measurement_method '\w scans'
_diffrn_orient_matrix_UB_11 0.0235664000
_diffrn_orient_matrix_UB_12 0.0260630000
_diffrn_orient_matrix_UB_13 0.0267583000
_diffrn_orient_matrix_UB_21 -0.0143694000
_diffrn_orient_matrix_UB_22 0.0278894000
_diffrn_orient_matrix_UB_23 -0.0255898000
_diffrn_orient_matrix_UB_31 -0.1054609000
_diffrn_orient_matrix_UB_32 0.0019793000
_diffrn_orient_matrix_UB_33 0.0094507000
_diffrn_radiation_monochromator grafphite
_diffrn_radiation_probe x-ray
_diffrn_radiation_type MoK\a
_diffrn_radiation_wavelength 0.71073
_diffrn_reflns_av_R_equivalents 0.046
_diffrn_reflns_av_unetI/netI 0.0851
_diffrn_reflns_Laue_measured_fraction_full 0.996
_diffrn_reflns_Laue_measured_fraction_max 0.907
_diffrn_reflns_limit_h_max 9
_diffrn_reflns_limit_h_min -9
_diffrn_reflns_limit_k_max 26
_diffrn_reflns_limit_k_min -24
_diffrn_reflns_limit_l_max 26
_diffrn_reflns_limit_l_min -27
_diffrn_reflns_number 13817
_diffrn_reflns_point_group_measured_fraction_full 0.995
_diffrn_reflns_point_group_measured_fraction_max 0.866
_diffrn_reflns_theta_full 25.242
_diffrn_reflns_theta_max 32.506
_diffrn_reflns_theta_min 3.104
_diffrn_source 'Enhance (Mo) X-ray Source'
_diffrn_standards_decay_% >2%
_diffrn_standards_number 0
_exptl_absorpt_coefficient_mu 0.199
_exptl_absorpt_correction_T_max 1
_exptl_absorpt_correction_T_min 0.377
_exptl_absorpt_correction_type none
_exptl_crystal_colour 'pale yellow'
_exptl_crystal_density_diffrn 1.31
_exptl_crystal_density_method 'not measured'
_exptl_crystal_description needle
_exptl_crystal_F_000 920
_exptl_crystal_size_max 0.5
_exptl_crystal_size_mid 0.3
_exptl_crystal_size_min 0.2
_refine_diff_density_max 0.201
_refine_diff_density_min -0.138
_refine_diff_density_rms 0.031
_refine_ls_abs_structure_details
;
 Flack x determined using 815 quotients [(I+)-(I-)]/[(I+)+(I-)]
 (Parsons, Flack and Wagner, Acta Cryst. B69 (2013) 249-259).
;
_refine_ls_abs_structure_Flack -0.03(6)
_refine_ls_extinction_method none
_refine_ls_goodness_of_fit_ref 1.128
_refine_ls_hydrogen_treatment constr
_refine_ls_matrix_type full
_refine_ls_number_constraints 0
_refine_ls_number_parameters 290
_refine_ls_number_reflns 7033
_refine_ls_number_restraints 0
_refine_ls_restrained_S_all 1.128
_refine_ls_R_factor_all 0.1943
_refine_ls_R_factor_gt 0.0945
_refine_ls_shift/su_max 0
_refine_ls_shift/su_mean 0
_refine_ls_structure_factor_coef Fsqd
_refine_ls_weighting_details 'w=1/[\s^2^(Fo^2^)+(0.0343P)^2^] where P=(Fo^2^+2Fc^2^)/3'
_refine_ls_weighting_scheme calc
_refine_ls_wR_factor_gt 0.1187
_refine_ls_wR_factor_ref 0.1471
_reflns_Friedel_coverage 0.698
_reflns_Friedel_fraction_full 0.992
_reflns_Friedel_fraction_max 0.813
_reflns_number_gt 3424
_reflns_number_total 7033
_reflns_threshold_expression 'I > 2\s(I)'
_cod_data_source_file d4ob01242a2.cif
_cod_data_source_block 0142-jt
_cod_depositor_comments 'Adding full bibliography for 7160139.cif.'
_cod_database_code 7160139
_shelx_shelxl_version_number 2018/3

loop_
_symmetry_equiv_pos_as_xyz
'x, y, z'
'-x+1/2, -y, z+1/2'
'-x, y+1/2, -z+1/2'
'x+1/2, -y+1/2, -z'

loop_
_atom_site_label
_atom_site_type_symbol
_atom_site_fract_x
_atom_site_fract_y
_atom_site_fract_z
_atom_site_U_iso_or_equiv
_atom_site_adp_type
_atom_site_occupancy
_atom_site_site_symmetry_order
_atom_site_calc_flag
_atom_site_refinement_flags_posn
_atom_site_refinement_flags_adp
_atom_site_refinement_flags_occupancy
_atom_site_disorder_assembly
_atom_site_disorder_group
C5 C 0.5732(6) 0.5699(2) 0.68610(19) 0.0533(10) Uani 1 1 d . . . . .
C2 C 0.3774(7) 0.6690(3) 0.7112(2) 0.0585(11) Uani 1 1 d . . . . .
C4 C 0.4373(7) 0.5528(3) 0.7470(2) 0.0576(11) Uani 1 1 d . . . . .
C8 C 0.6234(7) 0.6866(2) 0.6116(2) 0.0665(13) Uani 1 1 d . . . . .
H8 H 0.548338 0.732362 0.611569 0.08 Uiso 1 1 calc R U . . .
C9 C 0.8436(8) 0.7050(3) 0.6330(3) 0.0920(17) Uani 1 1 d . . . . .
H9A H 0.844713 0.724806 0.680801 0.138 Uiso 1 1 calc R U . . .
H9B H 0.898555 0.739709 0.599806 0.138 Uiso 1 1 calc R U . . .
H9C H 0.926143 0.662207 0.631838 0.138 Uiso 1 1 calc R U . . .
C10 C 0.5933(8) 0.6547(2) 0.5369(2) 0.0604(12) Uani 1 1 d . . . . .
C11 C 0.7464(8) 0.6539(3) 0.4864(3) 0.0902(16) Uani 1 1 d . . . . .
H11 H 0.875236 0.67234 0.497913 0.108 Uiso 1 1 calc R U . . .
C12 C 0.7114(13) 0.6258(4) 0.4178(3) 0.117(2) Uani 1 1 d . . . . .
H12 H 0.817867 0.625142 0.384302 0.141 Uiso 1 1 calc R U . . .
C13 C 0.5270(14) 0.5997(3) 0.3993(3) 0.105(2) Uani 1 1 d . . . . .
H13 H 0.505184 0.581038 0.353467 0.126 Uiso 1 1 calc R U . . .
C14 C 0.3728(11) 0.6009(3) 0.4481(3) 0.107(2) Uani 1 1 d . . . . .
H14 H 0.243855 0.583106 0.435778 0.128 Uiso 1 1 calc R U . . .
C16 C 0.1704(7) 0.6230(2) 0.81450(19) 0.0539(10) Uani 1 1 d . . . . .
C17 C 0.1925(7) 0.6734(2) 0.8680(2) 0.0675(13) Uani 1 1 d . . . . .
H17 H 0.30795 0.702868 0.869003 0.081 Uiso 1 1 calc R U . . .
C18 C 0.0439(8) 0.6801(3) 0.9199(2) 0.0730(14) Uani 1 1 d . . . . .
H18 H 0.05832 0.714347 0.956103 0.088 Uiso 1 1 calc R U . . .
C19 C -0.1241(7) 0.6369(3) 0.9187(2) 0.0645(12) Uani 1 1 d . . . . .
C20 C -0.1469(7) 0.5859(3) 0.8664(3) 0.0722(13) Uani 1 1 d . . . . .
H20 H -0.261665 0.556044 0.86634 0.087 Uiso 1 1 calc R U . . .
C21 C 0.0008(8) 0.5788(3) 0.8138(2) 0.0702(13) Uani 1 1 d . . . . .
H21 H -0.01403 0.544278 0.777934 0.084 Uiso 1 1 calc R U . . .
Cl23 Cl -0.3130(2) 0.64475(9) 0.98475(7) 0.1053(5) Uani 1 1 d . . . . .
C24 C 0.7206(6) 0.5294(2) 0.6560(2) 0.0577(11) Uani 1 1 d . . . . .
H24 H 0.78308 0.551236 0.616509 0.069 Uiso 1 1 calc R U . . .
C26 C 0.7271(7) 0.4054(2) 0.7146(2) 0.0598(11) Uani 1 1 d . . . . .
H26 H 0.604161 0.407058 0.740112 0.072 Uiso 1 1 calc R U . . .
C27 C 0.8012(6) 0.4601(2) 0.67185(19) 0.0519(10) Uani 1 1 d . . . . .
C28 C 0.9943(6) 0.4335(2) 0.6437(2) 0.0516(10) Uani 1 1 d . . . . .
C29 C 1.1429(7) 0.4618(3) 0.5971(2) 0.0685(12) Uani 1 1 d . . . . .
H29 H 1.12677 0.50736 0.577102 0.082 Uiso 1 1 calc R U . . .
C30 C 1.3115(8) 0.4212(3) 0.5817(3) 0.0845(15) Uani 1 1 d . . . . .
H30 H 1.410852 0.439828 0.550786 0.101 Uiso 1 1 calc R U . . .
C31 C 1.3397(8) 0.3537(3) 0.6103(3) 0.0818(15) Uani 1 1 d . . . . .
H31 H 1.457714 0.327973 0.598472 0.098 Uiso 1 1 calc R U . . .
C32 C 1.1982(8) 0.3234(3) 0.6557(3) 0.0749(14) Uani 1 1 d . . . . .
H32 H 1.216397 0.277602 0.674768 0.09 Uiso 1 1 calc R U . . .
C33 C 1.0254(7) 0.3648(2) 0.6718(2) 0.0582(11) Uani 1 1 d . . . . .
C15 C 0.4060(9) 0.6286(3) 0.5166(3) 0.0884(16) Uani 1 1 d . . . . .
H15 H 0.297969 0.629302 0.549439 0.106 Uiso 1 1 calc R U . . .
N1 N 0.5222(6) 0.64126(19) 0.66642(17) 0.0606(9) Uani 1 1 d . . . . .
N3 N 0.3253(6) 0.61515(19) 0.76015(16) 0.0596(9) Uani 1 1 d . . . . .
N25 N 0.8587(6) 0.34895(19) 0.71418(18) 0.0664(10) Uani 1 1 d . . . . .
H25 H 0.840459 0.309175 0.737027 0.08 Uiso 1 1 calc R U . . .
O6 O 0.3059(5) 0.72976(17) 0.70959(15) 0.0747(9) Uani 1 1 d . . . . .
O7 O 0.4214(5) 0.49789(17) 0.78243(15) 0.0739(9) Uani 1 1 d . . . . .

loop_
_atom_site_aniso_label
_atom_site_aniso_U_11
_atom_site_aniso_U_22
_atom_site_aniso_U_33
_atom_site_aniso_U_23
_atom_site_aniso_U_13
_atom_site_aniso_U_12
C5 0.067(3) 0.045(3) 0.048(2) 0.002(2) 0.001(2) -0.002(2)
C2 0.074(3) 0.051(3) 0.051(2) -0.004(2) 0.004(2) 0.001(2)
C4 0.070(3) 0.054(3) 0.048(2) -0.001(2) 0.003(2) 0.001(2)
C8 0.084(3) 0.045(3) 0.071(3) 0.010(2) 0.020(3) 0.001(2)
C9 0.095(4) 0.081(4) 0.100(4) -0.004(3) 0.006(3) -0.031(3)
C10 0.084(3) 0.041(3) 0.057(2) 0.013(2) 0.013(3) -0.001(2)
C11 0.093(4) 0.108(5) 0.069(3) 0.013(3) 0.020(3) 0.004(3)
C12 0.138(6) 0.144(7) 0.070(4) 0.001(4) 0.034(4) 0.021(5)
C13 0.167(7) 0.084(5) 0.063(3) 0.000(3) 0.009(5) 0.008(5)
C14 0.140(5) 0.101(5) 0.078(3) 0.000(3) -0.006(4) -0.031(4)
C16 0.069(3) 0.055(3) 0.0387(19) 0.0000(19) 0.002(2) 0.006(2)
C17 0.074(3) 0.075(3) 0.053(2) -0.007(2) 0.007(3) -0.014(3)
C18 0.095(3) 0.070(3) 0.054(3) -0.015(2) 0.009(3) -0.008(3)
C19 0.070(3) 0.072(3) 0.051(2) 0.007(3) 0.010(2) 0.011(3)
C20 0.062(3) 0.084(4) 0.071(3) 0.006(3) 0.001(3) -0.012(3)
C21 0.081(3) 0.072(3) 0.058(2) -0.013(2) 0.000(3) -0.014(3)
Cl23 0.0931(9) 0.1311(13) 0.0917(9) 0.0076(9) 0.0378(8) 0.0161(9)
C24 0.068(3) 0.056(3) 0.050(2) 0.001(2) 0.002(2) -0.006(2)
C26 0.069(3) 0.055(3) 0.056(2) 0.000(2) 0.003(2) -0.003(2)
C27 0.063(3) 0.046(3) 0.047(2) 0.000(2) -0.003(2) -0.005(2)
C28 0.064(3) 0.045(3) 0.046(2) -0.008(2) -0.003(2) -0.010(2)
C29 0.062(3) 0.069(3) 0.074(3) -0.005(3) 0.006(3) -0.007(3)
C30 0.067(3) 0.096(4) 0.091(3) -0.011(3) 0.014(3) -0.010(3)
C31 0.062(3) 0.088(4) 0.095(4) -0.015(3) 0.001(3) 0.013(3)
C32 0.084(3) 0.061(3) 0.080(3) -0.009(3) -0.017(3) 0.015(3)
C33 0.070(3) 0.052(3) 0.053(2) -0.003(2) -0.009(2) -0.005(2)
C15 0.105(4) 0.087(4) 0.073(3) 0.001(3) 0.021(3) -0.023(3)
N1 0.080(2) 0.047(2) 0.0551(19) 0.0039(18) 0.0128(19) 0.006(2)
N3 0.077(2) 0.052(2) 0.0506(18) 0.0012(17) 0.015(2) 0.005(2)
N25 0.086(3) 0.050(2) 0.064(2) 0.010(2) -0.001(2) -0.001(2)
O6 0.097(2) 0.054(2) 0.0738(19) 0.0008(17) 0.020(2) 0.0171(19)
O7 0.095(2) 0.059(2) 0.0676(18) 0.0129(17) 0.0200(18) 0.0062(18)

loop_
_atom_type_symbol
_atom_type_description
_atom_type_scat_dispersion_real
_atom_type_scat_dispersion_imag
_atom_type_scat_source
C C 0.0033 0.0016 'International Tables Vol C Tables 4.2.6.8 and 6.1.1.4'
H H 0 0 'International Tables Vol C Tables 4.2.6.8 and 6.1.1.4'
N N 0.0061 0.0033 'International Tables Vol C Tables 4.2.6.8 and 6.1.1.4'
O O 0.0106 0.006 'International Tables Vol C Tables 4.2.6.8 and 6.1.1.4'
Cl Cl 0.1484 0.1585 'International Tables Vol C Tables 4.2.6.8 and 6.1.1.4'

loop_
_geom_angle_atom_site_label_1
_geom_angle_atom_site_label_2
_geom_angle_atom_site_label_3
_geom_angle
_geom_angle_site_symmetry_1
_geom_angle_site_symmetry_3
_geom_angle_publ_flag
C24 C5 N1 125.8(4) . . ?
C24 C5 C4 129.1(4) . . ?
N1 C5 C4 105.1(3) . . ?
O6 C2 N1 126.9(4) . . ?
O6 C2 N3 125.9(4) . . ?
N1 C2 N3 107.1(4) . . ?
O7 C4 N3 124.0(4) . . ?
O7 C4 C5 130.3(4) . . ?
N3 C4 C5 105.7(4) . . ?
N1 C8 C10 110.4(4) . . ?
N1 C8 C9 111.6(4) . . ?
C10 C8 C9 116.5(4) . . ?
C15 C10 C11 117.2(4) . . ?
C15 C10 C8 120.4(4) . . ?
C11 C10 C8 122.3(5) . . ?
C10 C11 C12 120.7(6) . . ?
C13 C12 C11 121.0(6) . . ?
C12 C13 C14 119.2(6) . . ?
C13 C14 C15 120.3(6) . . ?
C17 C16 C21 119.8(4) . . ?
C17 C16 N3 120.3(4) . . ?
C21 C16 N3 119.8(4) . . ?
C18 C17 C16 119.8(4) . . ?
C19 C18 C17 120.2(4) . . ?
C18 C19 C20 120.7(4) . . ?
C18 C19 Cl23 120.4(4) . . ?
C20 C19 Cl23 118.8(4) . . ?
C19 C20 C21 119.7(4) . . ?
C16 C21 C20 119.8(4) . . ?
C5 C24 C27 133.3(4) . . ?
N25 C26 C27 110.3(4) . . ?
C26 C27 C24 131.2(4) . . ?
C26 C27 C28 105.1(4) . . ?
C24 C27 C28 123.7(4) . . ?
C33 C28 C29 118.4(4) . . ?
C33 C28 C27 107.7(4) . . ?
C29 C28 C27 133.9(4) . . ?
C30 C29 C28 118.6(5) . . ?
C29 C30 C31 122.1(5) . . ?
C32 C31 C30 121.5(5) . . ?
C31 C32 C33 116.7(5) . . ?
N25 C33 C28 107.2(4) . . ?
N25 C33 C32 130.0(4) . . ?
C28 C33 C32 122.7(4) . . ?
C10 C15 C14 121.6(6) . . ?
C2 N1 C5 111.1(3) . . ?
C2 N1 C8 120.9(4) . . ?
C5 N1 C8 127.5(3) . . ?
C4 N3 C2 110.9(3) . . ?
C4 N3 C16 125.2(3) . . ?
C2 N3 C16 123.8(4) . . ?
C26 N25 C33 109.7(3) . . ?

loop_
_geom_bond_atom_site_label_1
_geom_bond_atom_site_label_2
_geom_bond_distance
_geom_bond_site_symmetry_2
_geom_bond_publ_flag
C5 C24 1.340(5) . ?
C5 N1 1.415(5) . ?
C5 C4 1.469(5) . ?
C2 O6 1.220(5) . ?
C2 N1 1.358(5) . ?
C2 N3 1.393(5) . ?
C4 O7 1.218(5) . ?
C4 N3 1.390(5) . ?
C8 N1 1.475(5) . ?
C8 C10 1.520(6) . ?
C8 C9 1.525(7) . ?
C10 C15 1.364(7) . ?
C10 C11 1.367(6) . ?
C11 C12 1.395(8) . ?
C12 C13 1.337(9) . ?
C13 C14 1.352(8) . ?
C14 C15 1.387(7) . ?
C16 C17 1.371(5) . ?
C16 C21 1.374(6) . ?
C16 N3 1.433(5) . ?
C17 C18 1.370(5) . ?
C18 C19 1.355(6) . ?
C19 C20 1.363(6) . ?
C19 Cl23 1.742(4) . ?
C20 C21 1.375(6) . ?
C24 C27 1.422(5) . ?
C26 N25 1.354(5) . ?
C26 C27 1.375(5) . ?
C27 C28 1.447(6) . ?
C28 C33 1.393(6) . ?
C28 C29 1.399(6) . ?
C29 C30 1.361(7) . ?
C30 C31 1.374(7) . ?
C31 C32 1.369(6) . ?
C32 C33 1.393(6) . ?
C33 N25 1.371(5) . ?

loop_
_geom_hbond_atom_site_label_D
_geom_hbond_atom_site_label_H
_geom_hbond_atom_site_label_A
_geom_hbond_distance_DH
_geom_hbond_distance_HA
_geom_hbond_distance_DA
_geom_hbond_angle_DHA
_geom_hbond_site_symmetry_A
_geom_hbond_publ_flag
C18 H18 Cl23 0.93 2.96 3.819(5) 154.4 4_567 yes
C26 H26 O7 0.93 2.21 2.913(5) 132 . yes
N25 H25 O6 0.86 2.02 2.837(5) 159.4 3_646 yes
C18 H18 Cl23 0.93 2.96 3.819(5) 154.4 4_567 yes
C26 H26 O7 0.93 2.21 2.913(5) 132 . yes
N25 H25 O6 0.86 2.02 2.837(5) 159.4 3_646 yes

loop_
_geom_torsion_atom_site_label_1
_geom_torsion_atom_site_label_2
_geom_torsion_atom_site_label_3
_geom_torsion_atom_site_label_4
_geom_torsion
_geom_torsion_site_symmetry_1
_geom_torsion_site_symmetry_2
_geom_torsion_site_symmetry_3
_geom_torsion_site_symmetry_4
_geom_torsion_publ_flag
C24 C5 C4 O7 -2.9(7) . . . . ?
N1 C5 C4 O7 179.6(4) . . . . ?
C24 C5 C4 N3 175.2(4) . . . . ?
N1 C5 C4 N3 -2.4(4) . . . . ?
N1 C8 C10 C15 43.5(6) . . . . ?
C9 C8 C10 C15 172.0(5) . . . . ?
N1 C8 C10 C11 -139.8(4) . . . . ?
C9 C8 C10 C11 -11.3(7) . . . . ?
C15 C10 C11 C12 -1.5(8) . . . . ?
C8 C10 C11 C12 -178.3(5) . . . . ?
C10 C11 C12 C13 0.8(10) . . . . ?
C11 C12 C13 C14 0.1(10) . . . . ?
C12 C13 C14 C15 -0.3(10) . . . . ?
C21 C16 C17 C18 -0.9(6) . . . . ?
N3 C16 C17 C18 -179.6(4) . . . . ?
C16 C17 C18 C19 0.3(7) . . . . ?
C17 C18 C19 C20 0.6(7) . . . . ?
C17 C18 C19 Cl23 179.6(3) . . . . ?
C18 C19 C20 C21 -0.9(7) . . . . ?
Cl23 C19 C20 C21 -179.9(3) . . . . ?
C17 C16 C21 C20 0.6(7) . . . . ?
N3 C16 C21 C20 179.4(4) . . . . ?
C19 C20 C21 C16 0.2(7) . . . . ?
N1 C5 C24 C27 174.8(4) . . . . ?
C4 C5 C24 C27 -2.3(7) . . . . ?
N25 C26 C27 C24 -179.3(4) . . . . ?
N25 C26 C27 C28 -0.1(4) . . . . ?
C5 C24 C27 C26 15.0(7) . . . . ?
C5 C24 C27 C28 -164.1(4) . . . . ?
C26 C27 C28 C33 -0.6(4) . . . . ?
C24 C27 C28 C33 178.7(4) . . . . ?
C26 C27 C28 C29 179.3(4) . . . . ?
C24 C27 C28 C29 -1.5(7) . . . . ?
C33 C28 C29 C30 -0.4(6) . . . . ?
C27 C28 C29 C30 179.8(4) . . . . ?
C28 C29 C30 C31 0.1(7) . . . . ?
C29 C30 C31 C32 0.4(8) . . . . ?
C30 C31 C32 C33 -0.5(7) . . . . ?
C29 C28 C33 N25 -178.8(3) . . . . ?
C27 C28 C33 N25 1.1(4) . . . . ?
C29 C28 C33 C32 0.2(6) . . . . ?
C27 C28 C33 C32 -179.9(4) . . . . ?
C31 C32 C33 N25 179.1(4) . . . . ?
C31 C32 C33 C28 0.2(6) . . . . ?
C11 C10 C15 C14 1.4(8) . . . . ?
C8 C10 C15 C14 178.2(5) . . . . ?
C13 C14 C15 C10 -0.5(9) . . . . ?
O6 C2 N1 C5 177.8(4) . . . . ?
N3 C2 N1 C5 -1.9(4) . . . . ?
O6 C2 N1 C8 4.7(7) . . . . ?
N3 C2 N1 C8 -174.9(4) . . . . ?
C24 C5 N1 C2 -175.0(4) . . . . ?
C4 C5 N1 C2 2.7(4) . . . . ?
C24 C5 N1 C8 -2.5(6) . . . . ?
C4 C5 N1 C8 175.2(4) . . . . ?
C10 C8 N1 C2 -123.0(4) . . . . ?
C9 C8 N1 C2 105.9(4) . . . . ?
C10 C8 N1 C5 65.2(5) . . . . ?
C9 C8 N1 C5 -66.0(5) . . . . ?
O7 C4 N3 C2 179.6(4) . . . . ?
C5 C4 N3 C2 1.4(4) . . . . ?
O7 C4 N3 C16 -2.9(7) . . . . ?
C5 C4 N3 C16 178.9(3) . . . . ?
O6 C2 N3 C4 -179.4(4) . . . . ?
N1 C2 N3 C4 0.2(5) . . . . ?
O6 C2 N3 C16 3.0(7) . . . . ?
N1 C2 N3 C16 -177.4(3) . . . . ?
C17 C16 N3 C4 119.7(5) . . . . ?
C21 C16 N3 C4 -59.0(5) . . . . ?
C17 C16 N3 C2 -63.1(5) . . . . ?
C21 C16 N3 C2 118.2(5) . . . . ?
C27 C26 N25 C33 0.7(5) . . . . ?
C28 C33 N25 C26 -1.1(5) . . . . ?
C32 C33 N25 C26 179.9(4) . . . . ?
